data_1525913
loop_
_publ_author_name
'Marezio, M.'
'McWhan, D.B.'
'Remeika, J.P.'
'Dernier, P.D.'

_publ_section_title
;
 Structural aspects of the metal-insulator transition in Cr-doped V O2
;
_journal_name_full
;
Physical Review, Serie 3. B - Solid State (1,1970-17,1977)
;
_journal_page_first 2541
_journal_page_last 2551
_journal_volume 5
_journal_year 1972
_chemical_formula_sum 'Cr0.024 O2 V0.976'
_chemical_name_systematic '(V0.976 Cr0.024) O2'
_space_group_IT_number 136
_symmetry_space_group_name_Hall '-P 4n 2n'
_symmetry_space_group_name_H-M 'P 42/m n m'
_cell_angle_alpha 90
_cell_angle_beta 90
_cell_angle_gamma 90
_cell_formula_units_Z 2
_cell_length_a 4.55
_cell_length_b 4.55
_cell_length_c 2.86
_cell_volume 59.209
_citation_journal_id_ASTM PLRBAQ
_cod_data_source_file Marezio_PLRBAQ_1972_1847.cif
_cod_data_source_block Cr0.024O2V0.976
_cod_original_cell_volume 59.20915
_cod_database_code 1525913

loop_
_symmetry_equiv_pos_as_xyz
x,y,z
-y+1/2,x+1/2,z+1/2
-x,-y,z
y+1/2,-x+1/2,z+1/2
x+1/2,-y+1/2,-z+1/2
y,x,-z
-x+1/2,y+1/2,-z+1/2
-y,-x,-z
-x,-y,-z
y-1/2,-x-1/2,-z-1/2
x,y,-z
-y-1/2,x-1/2,-z-1/2
-x-1/2,y-1/2,z-1/2
-y,-x,z
x-1/2,-y-1/2,z-1/2
y,x,z

loop_
_atom_site_label
_atom_site_type_symbol
_atom_site_fract_x
_atom_site_fract_y
_atom_site_fract_z
_atom_site_occupancy
_atom_site_U_iso_or_equiv
V1 V+4 0 0 0 0.976 0.0
O1 O-2 0.3004 0.3004 0 1 0.0
Cr1 Cr+3 0 0 0 0.024 0.0
